data_7041147
loop_
_publ_author_name
'Wang, Xiu-Li'
'Wu, Xiao-Mei'
'Liu, Guo-Cheng'
'Lin, Hong-Yan'
'Wang, Xiang'

_publ_section_title
;
 The assembly of thiophene-based bis-pyridyl-bis-amide Co(II) coordination
 polymers and their polypyrrole-functionalized hybrid materials for
 boosting their photocatalytic performances.
;
_journal_issue 48
_journal_name_full 'Dalton transactions (Cambridge, England : 2003)'
_journal_page_first 19341
_journal_page_last 19350
_journal_paper_doi 10.1039/c6dt03430f
_journal_volume 45
_journal_year 2016
_chemical_formula_sum 'C24 H19 Co N5 O10 S'
_chemical_formula_weight 628.43
_space_group_crystal_system triclinic
_space_group_IT_number 2
_space_group_name_Hall '-P 1'
_space_group_name_H-M_alt 'P -1'
_symmetry_space_group_name_Hall '-P 1'
_symmetry_space_group_name_H-M 'P -1'
_atom_sites_solution_hydrogens mixed
_audit_creation_method SHELXL-2014/7
_audit_update_record
;
2016-09-01 deposited with the CCDC.
2016-11-09 downloaded from the CCDC.
;
_cell_angle_alpha 75.042(5)
_cell_angle_beta 77.429(5)
_cell_angle_gamma 67.745(5)
_cell_formula_units_Z 2
_cell_length_a 10.029(5)
_cell_length_b 10.751(5)
_cell_length_c 13.259(5)
_cell_measurement_reflns_used 3260
_cell_measurement_temperature 296(2)
_cell_measurement_theta_max 28.627
_cell_measurement_theta_min 2.086
_cell_volume 1266.7(10)
_computing_structure_refinement 'SHELXL-2014/7 (Sheldrick, 2014)'
_diffrn_ambient_temperature 296(2)
_diffrn_measured_fraction_theta_full 0.999
_diffrn_measured_fraction_theta_max 0.973
_diffrn_measurement_device_type 'CCD area detector'
_diffrn_measurement_method 'phi and omega scans'
_diffrn_radiation_type MoK\a
_diffrn_radiation_wavelength 0.71069
_diffrn_reflns_av_R_equivalents 0.0190
_diffrn_reflns_av_unetI/netI 0.0423
_diffrn_reflns_Laue_measured_fraction_full 0.999
_diffrn_reflns_Laue_measured_fraction_max 0.973
_diffrn_reflns_limit_h_max 13
_diffrn_reflns_limit_h_min -10
_diffrn_reflns_limit_k_max 14
_diffrn_reflns_limit_k_min -13
_diffrn_reflns_limit_l_max 17
_diffrn_reflns_limit_l_min -11
_diffrn_reflns_number 9536
_diffrn_reflns_point_group_measured_fraction_full 0.999
_diffrn_reflns_point_group_measured_fraction_max 0.973
_diffrn_reflns_theta_full 25.240
_diffrn_reflns_theta_max 28.627
_diffrn_reflns_theta_min 2.086
_exptl_absorpt_coefficient_mu 0.829
_exptl_absorpt_correction_T_max 0.886
_exptl_absorpt_correction_T_min 0.879
_exptl_absorpt_correction_type multi-scan
_exptl_absorpt_process_details SADABS
_exptl_crystal_colour pink
_exptl_crystal_density_diffrn 1.648
_exptl_crystal_description block
_exptl_crystal_F_000 642
_exptl_crystal_size_max 0.160
_exptl_crystal_size_mid 0.155
_exptl_crystal_size_min 0.150
_exptl_transmission_factor_max 0.886
_exptl_transmission_factor_min 0.879
_refine_diff_density_max 0.351
_refine_diff_density_min -0.337
_refine_diff_density_rms 0.061
_refine_ls_extinction_method none
_refine_ls_goodness_of_fit_ref 1.000
_refine_ls_hydrogen_treatment constr
_refine_ls_matrix_type full
_refine_ls_number_parameters 370
_refine_ls_number_reflns 6336
_refine_ls_number_restraints 2
_refine_ls_restrained_S_all 1.000
_refine_ls_R_factor_all 0.0546
_refine_ls_R_factor_gt 0.0368
_refine_ls_shift/su_max 0.001
_refine_ls_shift/su_mean 0.000
_refine_ls_structure_factor_coef Fsqd
_refine_ls_weighting_details 'w=1/[\s^2^(Fo^2^)+(0.0412P)^2^+0.3954P] where P=(Fo^2^+2Fc^2^)/3'
_refine_ls_weighting_scheme calc
_refine_ls_wR_factor_gt 0.0820
_refine_ls_wR_factor_ref 0.0899
_reflns_Friedel_coverage 0.000
_reflns_number_gt 4958
_reflns_number_total 6336
_reflns_threshold_expression 'I > 2\s(I)'
_cod_data_source_file c6dt03430f2.cif
_cod_data_source_block 4
_cod_depositor_comments
;
The following automatic conversions were performed:

'_exptl_absorpt_correction_type' value 'Multi-scan' changed to
'multi-scan' according to
/usr/data/users/saulius/crontab/automatic-downloads/rss-feeds/RSC/lib/dictionaries/cif_core.dic
dictionary named 'cif_core.dic' version 2.4.2 from 2011-04-26.

Automatic conversion script
Id: cif_fix_values 4268 2015-11-12 08:31:59Z antanas 

 Adding full bibliography for 7041144--7041148.cif.
;
_cod_database_code 7041147
_shelx_shelxl_version_number 2014/7
_shelx_space_group_comment
;
The symmetry employed for this shelxl refinement is uniquely defined
by the following loop, which should always be used as a source of
symmetry information in preference to the above space-group names.
They are only intended as comments.
;
_shelx_estimated_absorpt_t_min 0.879
_shelx_estimated_absorpt_t_max 0.886

loop_
_space_group_symop_operation_xyz
'x, y, z'
'-x, -y, -z'

loop_
_atom_site_label
_atom_site_type_symbol
_atom_site_fract_x
_atom_site_fract_y
_atom_site_fract_z
_atom_site_U_iso_or_equiv
_atom_site_adp_type
_atom_site_occupancy
_atom_site_site_symmetry_order
_atom_site_calc_flag
_atom_site_refinement_flags_posn
_atom_site_refinement_flags_adp
Co1 Co 0.62665(3) 0.12958(3) -0.04048(2) 0.02153(8) Uani 1 1 d . .
S1 S 1.07036(6) -0.39374(6) 0.55120(4) 0.03749(15) Uani 1 1 d . .
O1 O 0.67426(15) 0.32258(15) -0.05566(12) 0.0333(3) Uani 1 1 d . .
N1 N 0.61734(18) 0.09916(17) 0.12972(13) 0.0279(4) Uani 1 1 d . .
C1 C 0.8079(2) 0.2513(2) -0.06135(15) 0.0234(4) Uani 1 1 d . .
O1W O 1.6247(2) -0.6496(2) 0.34081(14) 0.0611(6) Uani 1 1 d . .
H1WA H 1.6941 -0.6182 0.3186 0.073 Uiso 1 1 d R U
H1WB H 1.5935 -0.6535 0.2874 0.073 Uiso 1 1 d R U
O2 O 0.85113(15) 0.12408(14) -0.06046(12) 0.0314(3) Uani 1 1 d . .
N2 N 0.8705(2) -0.1245(2) 0.31618(15) 0.0405(5) Uani 1 1 d . .
H2A H 0.9456 -0.1370 0.2689 0.049 Uiso 1 1 calc R U
C2 C 0.92001(19) 0.3169(2) -0.07204(15) 0.0217(4) Uani 1 1 d . .
O2W O 0.4533(3) 0.5626(2) -0.14122(16) 0.0791(8) Uani 1 1 d . .
H2WA H 0.5059 0.4810 -0.1182 0.095 Uiso 1 1 d R U
H2WB H 0.4068 0.5988 -0.0883 0.095 Uiso 1 1 d R U
O3 O 0.86251(18) 0.71677(16) -0.21761(15) 0.0493(5) Uani 1 1 d . .
N3 N 1.46706(19) -0.66885(19) 0.55384(13) 0.0330(4) Uani 1 1 d . .
H3B H 1.4974 -0.6505 0.4877 0.040 Uiso 1 1 calc R U
C3 C 0.8950(2) 0.4543(2) -0.12027(15) 0.0232(4) Uani 1 1 d . .
H3A H 0.8049 0.5105 -0.1410 0.028 Uiso 1 1 calc R U
C4 C 1.0083(2) 0.50456(18) -0.13628(15) 0.0213(4) Uani 1 1 d . .
O4 O 1.08106(18) 0.69478(16) -0.20484(14) 0.0457(4) Uani 1 1 d . U
N4 N 0.65233(18) 0.14118(17) -0.20985(13) 0.0266(4) Uani 1 1 d . .
O5 O 0.41282(14) 0.24511(14) -0.04279(11) 0.0284(3) Uani 1 1 d . U
C5 C 1.1437(2) 0.42521(19) -0.10523(14) 0.0215(4) Uani 1 1 d . .
H5A H 1.2178 0.4617 -0.1182 0.026 Uiso 1 1 calc R U
N5 N 0.98255(18) 0.64882(17) -0.19010(14) 0.0279(4) Uani 1 1 d . U
C6 C 1.16617(19) 0.28915(18) -0.05399(14) 0.0194(4) Uani 1 1 d . .
O6 O 0.67530(15) -0.07478(14) -0.02466(12) 0.0307(3) Uani 1 1 d . .
O7 O 0.8008(2) -0.1752(2) 0.49239(13) 0.0647(6) Uani 1 1 d . .
C7 C 1.05433(19) 0.23584(19) -0.03761(15) 0.0213(4) Uani 1 1 d . .
H7A H 1.0694 0.1454 -0.0034 0.026 Uiso 1 1 calc R U
C8 C 0.31255(19) 0.19527(19) -0.02155(14) 0.0203(3) Uani 1 1 d . U
O8 O 1.26650(19) -0.6222(2) 0.67718(13) 0.0584(6) Uani 1 1 d . .
C9 C 0.7373(2) 0.0173(2) 0.17448(16) 0.0297(5) Uani 1 1 d . .
H9A H 0.8251 -0.0088 0.1307 0.036 Uiso 1 1 calc R U
C10 C 0.7374(2) -0.0306(2) 0.28235(16) 0.0296(4) Uani 1 1 d . .
C11 C 0.6070(2) 0.0135(2) 0.34842(18) 0.0377(5) Uani 1 1 d . .
H11A H 0.6025 -0.0156 0.4211 0.045 Uiso 1 1 calc R U
C12 C 0.4841(2) 0.1021(2) 0.30268(18) 0.0372(5) Uani 1 1 d . .
H12A H 0.3964 0.1352 0.3448 0.045 Uiso 1 1 calc R U
C13 C 0.4928(2) 0.1405(2) 0.19454(17) 0.0325(5) Uani 1 1 d . .
H13A H 0.4088 0.1976 0.1652 0.039 Uiso 1 1 calc R U
C14 C 0.8923(3) -0.1972(2) 0.41555(17) 0.0351(5) Uani 1 1 d . .
C15 C 1.0364(2) -0.3084(2) 0.42512(16) 0.0305(5) Uani 1 1 d . .
C16 C 1.1490(2) -0.3602(2) 0.35188(17) 0.0351(5) Uani 1 1 d . .
H16A H 1.1496 -0.3266 0.2798 0.042 Uiso 1 1 calc R U
C17 C 1.2653(2) -0.4705(2) 0.39650(17) 0.0362(5) Uani 1 1 d . .
H17A H 1.3499 -0.5177 0.3573 0.043 Uiso 1 1 calc R U
C18 C 1.2385(2) -0.4993(2) 0.50399(16) 0.0301(5) Uani 1 1 d . .
C19 C 1.3249(2) -0.6029(2) 0.58648(17) 0.0338(5) Uani 1 1 d . .
C20 C 0.7954(3) 0.0486(2) -0.36084(18) 0.0374(5) Uani 1 1 d . .
H20A H 0.8787 -0.0148 -0.3890 0.045 Uiso 1 1 calc R U
C21 C 0.7712(2) 0.0508(2) -0.25463(17) 0.0314(5) Uani 1 1 d . .
H21A H 0.8394 -0.0124 -0.2121 0.038 Uiso 1 1 calc R U
C22 C 0.6944(2) 0.1416(2) -0.42512(18) 0.0350(5) Uani 1 1 d . .
H22A H 0.7092 0.1423 -0.4969 0.042 Uiso 1 1 calc R U
C23 C 0.5701(2) 0.2342(2) -0.38003(16) 0.0280(4) Uani 1 1 d . .
C24 C 0.5536(2) 0.2317(2) -0.27196(16) 0.0281(4) Uani 1 1 d . .
H24A H 0.4717 0.2946 -0.2420 0.034 Uiso 1 1 calc R U

loop_
_atom_site_aniso_label
_atom_site_aniso_U_11
_atom_site_aniso_U_22
_atom_site_aniso_U_33
_atom_site_aniso_U_23
_atom_site_aniso_U_13
_atom_site_aniso_U_12
Co1 0.01412(13) 0.02142(13) 0.02765(15) 0.00188(10) -0.00895(10) -0.00556(10)
S1 0.0332(3) 0.0456(3) 0.0213(3) -0.0010(2) -0.0095(2) -0.0001(2)
O1 0.0158(7) 0.0332(8) 0.0497(10) -0.0042(7) -0.0082(6) -0.0076(6)
N1 0.0221(8) 0.0287(9) 0.0291(9) -0.0005(7) -0.0092(7) -0.0046(7)
C1 0.0181(9) 0.0299(10) 0.0235(10) 0.0006(8) -0.0069(7) -0.0113(8)
O1W 0.0480(11) 0.0972(16) 0.0361(10) -0.0084(10) 0.0005(8) -0.0290(11)
O2 0.0236(7) 0.0273(8) 0.0461(9) -0.0035(6) -0.0115(6) -0.0106(6)
N2 0.0271(10) 0.0507(12) 0.0270(10) 0.0042(8) -0.0080(8) -0.0004(9)
C2 0.0152(8) 0.0266(9) 0.0247(10) -0.0044(7) -0.0043(7) -0.0081(7)
O2W 0.110(2) 0.0482(12) 0.0511(12) -0.0084(9) -0.0336(12) 0.0148(12)
O3 0.0297(9) 0.0308(9) 0.0717(13) 0.0125(8) -0.0167(8) -0.0025(7)
N3 0.0300(9) 0.0416(11) 0.0192(9) 0.0022(7) -0.0078(7) -0.0061(8)
C3 0.0156(9) 0.0244(9) 0.0265(10) -0.0040(8) -0.0059(7) -0.0023(7)
C4 0.0191(9) 0.0198(9) 0.0221(9) -0.0020(7) -0.0022(7) -0.0051(7)
O4 0.0361(9) 0.0316(9) 0.0661(12) 0.0064(8) -0.0087(8) -0.0173(7)
N4 0.0249(9) 0.0252(8) 0.0283(9) 0.0019(7) -0.0105(7) -0.0080(7)
O5 0.0156(6) 0.0290(7) 0.0378(8) 0.0044(6) -0.0099(6) -0.0082(5)
C5 0.0165(9) 0.0236(9) 0.0244(10) -0.0034(7) -0.0023(7) -0.0078(7)
N5 0.0231(8) 0.0231(8) 0.0319(9) -0.0016(7) -0.0022(7) -0.0050(6)
C6 0.0143(8) 0.0216(9) 0.0219(9) -0.0023(7) -0.0054(7) -0.0052(7)
O6 0.0267(8) 0.0226(7) 0.0406(9) 0.0040(6) -0.0140(6) -0.0072(6)
O7 0.0532(12) 0.0759(14) 0.0277(9) -0.0052(9) -0.0073(8) 0.0167(10)
C7 0.0174(9) 0.0216(9) 0.0241(10) -0.0015(7) -0.0041(7) -0.0068(7)
C8 0.0151(8) 0.0231(9) 0.0218(9) -0.0024(7) -0.0050(7) -0.0056(6)
O8 0.0347(10) 0.0860(14) 0.0241(9) 0.0072(9) -0.0060(7) 0.0023(9)
C9 0.0230(10) 0.0334(11) 0.0277(11) -0.0041(8) -0.0053(8) -0.0041(8)
C10 0.0265(10) 0.0324(11) 0.0274(11) -0.0021(8) -0.0101(8) -0.0062(9)
C11 0.0312(12) 0.0477(14) 0.0275(11) -0.0035(10) -0.0049(9) -0.0082(10)
C12 0.0249(11) 0.0453(13) 0.0350(12) -0.0084(10) 0.0006(9) -0.0071(10)
C13 0.0217(10) 0.0347(11) 0.0365(12) -0.0034(9) -0.0081(9) -0.0046(9)
C14 0.0367(12) 0.0352(12) 0.0287(11) -0.0021(9) -0.0133(10) -0.0051(10)
C15 0.0329(11) 0.0332(11) 0.0239(10) 0.0020(8) -0.0141(9) -0.0090(9)
C16 0.0356(12) 0.0428(13) 0.0210(10) 0.0032(9) -0.0098(9) -0.0098(10)
C17 0.0298(11) 0.0455(13) 0.0253(11) -0.0020(9) -0.0064(9) -0.0060(10)
C18 0.0263(10) 0.0354(11) 0.0252(10) -0.0013(8) -0.0090(8) -0.0068(9)
C19 0.0300(11) 0.0387(12) 0.0265(11) 0.0006(9) -0.0095(9) -0.0065(9)
C20 0.0313(12) 0.0329(12) 0.0407(13) -0.0088(10) -0.0057(10) -0.0015(9)
C21 0.0274(11) 0.0254(10) 0.0359(12) 0.0006(9) -0.0113(9) -0.0035(8)
C22 0.0352(12) 0.0372(12) 0.0292(11) -0.0062(9) -0.0059(9) -0.0079(10)
C23 0.0280(11) 0.0282(10) 0.0264(10) 0.0010(8) -0.0100(8) -0.0086(8)
C24 0.0259(10) 0.0272(10) 0.0256(10) 0.0013(8) -0.0071(8) -0.0052(8)

loop_
_atom_type_symbol
_atom_type_description
_atom_type_scat_dispersion_real
_atom_type_scat_dispersion_imag
_atom_type_scat_source
C C 0.0033 0.0016 'International Tables Vol C Tables 4.2.6.8 and 6.1.1.4'
H H 0.0000 0.0000 'International Tables Vol C Tables 4.2.6.8 and 6.1.1.4'
N N 0.0061 0.0033 'International Tables Vol C Tables 4.2.6.8 and 6.1.1.4'
O O 0.0106 0.0060 'International Tables Vol C Tables 4.2.6.8 and 6.1.1.4'
S S 0.1246 0.1234 'International Tables Vol C Tables 4.2.6.8 and 6.1.1.4'
Co Co 0.3494 0.9721 'International Tables Vol C Tables 4.2.6.8 and 6.1.1.4'

loop_
_geom_angle_atom_site_label_1
_geom_angle_atom_site_label_2
_geom_angle_atom_site_label_3
_geom_angle
_geom_angle_site_symmetry_1
_geom_angle_site_symmetry_3
O6 Co1 O5 115.67(6) . .
O6 Co1 N4 86.85(6) . .
O5 Co1 N4 89.78(6) . .
O6 Co1 N1 88.69(6) . .
O5 Co1 N1 94.92(6) . .
N4 Co1 N1 174.58(6) . .
O6 Co1 O2 96.34(6) . .
O5 Co1 O2 147.72(6) . .
N4 Co1 O2 87.85(6) . .
N1 Co1 O2 89.60(6) . .
O6 Co1 O1 155.67(6) . .
O5 Co1 O1 88.64(6) . .
N4 Co1 O1 94.62(6) . .
N1 Co1 O1 88.20(6) . .
O2 Co1 O1 59.52(5) . .
C15 S1 C18 91.22(10) . .
C1 O1 Co1 88.26(12) . .
C13 N1 C9 117.26(18) . .
C13 N1 Co1 123.19(14) . .
C9 N1 Co1 118.75(14) . .
O1 C1 O2 121.14(18) . .
O1 C1 C2 120.48(18) . .
O2 C1 C2 118.36(17) . .
C1 O2 Co1 91.02(11) . .
C14 N2 C10 127.01(19) . .
C7 C2 C3 119.93(17) . .
C7 C2 C1 118.67(17) . .
C3 C2 C1 121.32(17) . .
C19 N3 C23 125.45(17) . 1_646
C4 C3 C2 118.14(17) . .
C5 C4 C3 122.99(17) . .
C5 C4 N5 119.09(17) . .
C3 C4 N5 117.92(16) . .
C24 N4 C21 118.20(18) . .
C24 N4 Co1 123.24(14) . .
C21 N4 Co1 118.53(13) . .
C8 O5 Co1 123.54(13) . .
C4 C5 C6 118.42(17) . .
O4 N5 O3 123.15(18) . .
O4 N5 C4 118.82(16) . .
O3 N5 C4 118.03(17) . .
C7 C6 C5 119.71(16) . .
C7 C6 C8 118.90(16) . 1_655
C5 C6 C8 121.29(16) . 1_655
C8 O6 Co1 157.50(14) 2_655 .
C6 C7 C2 120.76(17) . .
O6 C8 O5 125.09(17) 2_655 .
O6 C8 C6 117.89(16) 2_655 1_455
O5 C8 C6 117.02(16) . 1_455
N1 C9 C10 123.73(19) . .
C9 C10 C11 118.12(19) . .
C9 C10 N2 116.73(19) . .
C11 C10 N2 125.1(2) . .
C12 C11 C10 118.2(2) . .
C13 C12 C11 119.7(2) . .
N1 C13 C12 122.82(19) . .
O7 C14 N2 123.1(2) . .
O7 C14 C15 121.3(2) . .
N2 C14 C15 115.6(2) . .
C16 C15 C14 132.25(19) . .
C16 C15 S1 111.56(16) . .
C14 C15 S1 116.17(16) . .
C15 C16 C17 113.25(19) . .
C18 C17 C16 112.0(2) . .
C17 C18 C19 132.8(2) . .
C17 C18 S1 111.99(16) . .
C19 C18 S1 115.17(15) . .
O8 C19 N3 124.2(2) . .
O8 C19 C18 119.6(2) . .
N3 C19 C18 116.24(18) . .
C21 C20 C22 119.4(2) . .
N4 C21 C20 122.68(19) . .
C20 C22 C23 118.8(2) . .
C22 C23 C24 118.78(18) . .
C22 C23 N3 118.85(19) . 1_464
C24 C23 N3 122.33(18) . 1_464
N4 C24 C23 122.22(19) . .

loop_
_geom_bond_atom_site_label_1
_geom_bond_atom_site_label_2
_geom_bond_distance
_geom_bond_site_symmetry_2
Co1 O6 2.0258(17) .
Co1 O5 2.0333(16) .
Co1 N4 2.1801(19) .
Co1 N1 2.1814(19) .
Co1 O2 2.1886(18) .
Co1 O1 2.2510(18) .
S1 C15 1.724(2) .
S1 C18 1.727(2) .
O1 C1 1.264(2) .
N1 C13 1.344(3) .
N1 C9 1.347(2) .
C1 O2 1.267(2) .
C1 C2 1.503(3) .
N2 C14 1.363(3) .
N2 C10 1.417(3) .
C2 C7 1.399(3) .
C2 C3 1.399(3) .
O3 N5 1.226(2) .
N3 C19 1.359(3) .
N3 C23 1.425(2) 1_646
C3 C4 1.389(3) .
C4 C5 1.388(3) .
C4 N5 1.479(2) .
O4 N5 1.222(2) .
N4 C24 1.348(2) .
N4 C21 1.353(3) .
O5 C8 1.259(2) .
C5 C6 1.399(3) .
C6 C7 1.397(3) .
C6 C8 1.512(2) 1_655
O6 C8 1.254(2) 2_655
O7 C14 1.220(3) .
C8 O6 1.254(2) 2_655
C8 C6 1.512(2) 1_455
O8 C19 1.220(3) .
C9 C10 1.389(3) .
C10 C11 1.396(3) .
C11 C12 1.390(3) .
C12 C13 1.379(3) .
C14 C15 1.493(3) .
C15 C16 1.362(3) .
C16 C17 1.417(3) .
C17 C18 1.367(3) .
C18 C19 1.496(3) .
C20 C21 1.381(3) .
C20 C22 1.386(3) .
C22 C23 1.394(3) .
C23 C24 1.401(3) .
C23 N3 1.425(2) 1_464
